data_7155477
loop_
_publ_author_name
'Koto, Yuma'
'Shibahara, Fumitoshi'
'Murai, Toshiaki'

_publ_section_title
;
 Imidazo[1,5-a]pyridin-3-ylidenes as \p-accepting carbene ligands:
 substituent effects on properties of N-heterocyclic carbenes.
;
_journal_issue 8
_journal_name_full 'Organic &amp; biomolecular chemistry'
_journal_page_first 1810
_journal_page_last 1820
_journal_paper_doi 10.1039/c6ob02827f
_journal_volume 15
_journal_year 2017
_chemical_formula_moiety 'C18 H12 Cl N2 O2 Rh'
_chemical_formula_sum 'C18 H12 Cl N2 O2 Rh'
_chemical_formula_weight 426.66
_chemical_name_systematic
; 
 ? 
;
_space_group_IT_number 2
_symmetry_cell_setting triclinic
_symmetry_Int_Tables_number 2
_symmetry_space_group_name_Hall '-P 1'
_symmetry_space_group_name_H-M 'P -1'
_atom_sites_solution_hydrogens geom
_atom_sites_solution_primary direct
_atom_sites_solution_secondary difmap
_audit_creation_method SHELXL-97
_audit_update_record
;
2016-11-07 deposited with the CCDC.
2017-01-25 downloaded from the CCDC.
;
_cell_angle_alpha 95.006(2)
_cell_angle_beta 104.3135(19)
_cell_angle_gamma 101.011(3)
_cell_formula_units_Z 2
_cell_length_a 7.0475(15)
_cell_length_b 9.2569(18)
_cell_length_c 14.015(3)
_cell_measurement_reflns_used 3123
_cell_measurement_temperature 193(2)
_cell_measurement_theta_max 31.0
_cell_measurement_theta_min 2.3
_cell_volume 860.9(3)
_computing_structure_refinement 'SHELXL-97 (Sheldrick, 1997)'
_computing_structure_solution 'SHELXS-97 (Sheldrick, 1990)'
_diffrn_ambient_temperature 193(2)
_diffrn_detector_area_resol_mean 14.63
_diffrn_measured_fraction_theta_full 0.982
_diffrn_measured_fraction_theta_max 0.982
_diffrn_measurement_device_type 'Rigaku/MSC Mercury CCD'
_diffrn_measurement_method \w
_diffrn_radiation_monochromator graphite
_diffrn_radiation_source 'fine-focus sealed tube'
_diffrn_radiation_type MoK\a
_diffrn_radiation_wavelength 0.71075
_diffrn_reflns_av_R_equivalents 0.0225
_diffrn_reflns_av_sigmaI/netI 0.0372
_diffrn_reflns_limit_h_max 9
_diffrn_reflns_limit_h_min -5
_diffrn_reflns_limit_k_max 12
_diffrn_reflns_limit_k_min -11
_diffrn_reflns_limit_l_max 17
_diffrn_reflns_limit_l_min -18
_diffrn_reflns_number 6785
_diffrn_reflns_theta_full 27.50
_diffrn_reflns_theta_max 27.50
_diffrn_reflns_theta_min 2.26
_exptl_absorpt_coefficient_mu 1.158
_exptl_absorpt_correction_T_max 0.561
_exptl_absorpt_correction_T_min 0.371
_exptl_absorpt_correction_type multi-scan
_exptl_absorpt_process_details '(Jacobson, 1998)'
_exptl_crystal_colour Yellow
_exptl_crystal_density_diffrn 1.646
_exptl_crystal_density_method 'not measured'
_exptl_crystal_description Block
_exptl_crystal_F_000 424
_exptl_crystal_size_max 0.15
_exptl_crystal_size_mid 0.10
_exptl_crystal_size_min 0.05
_refine_diff_density_max 0.503
_refine_diff_density_min -0.933
_refine_diff_density_rms 0.071
_refine_ls_extinction_method none
_refine_ls_goodness_of_fit_ref 1.009
_refine_ls_hydrogen_treatment constr
_refine_ls_matrix_type full
_refine_ls_number_parameters 218
_refine_ls_number_reflns 3874
_refine_ls_number_restraints 0
_refine_ls_restrained_S_all 1.009
_refine_ls_R_factor_all 0.0308
_refine_ls_R_factor_gt 0.0283
_refine_ls_shift/su_max 0.001
_refine_ls_shift/su_mean 0.000
_refine_ls_structure_factor_coef Fsqd
_refine_ls_weighting_details 'calc w=1/[\s^2^(Fo^2^)+(0.0434P)^2^+0.0000P] where P=(Fo^2^+2Fc^2^)/3'
_refine_ls_weighting_scheme calc
_refine_ls_wR_factor_gt 0.0716
_refine_ls_wR_factor_ref 0.0727
_reflns_number_gt 3522
_reflns_number_total 3874
_reflns_threshold_expression >2sigma(I)
_cod_data_source_file c6ob02827f2.cif
_cod_data_source_block azaccphrhco
_cod_depositor_comments 'Adding full bibliography for 7155472--7155477.cif.'
_cod_original_sg_symbol_H-M 'P -1         '
_cod_database_code 7155477

loop_
_symmetry_equiv_pos_as_xyz
'x, y, z'
'-x, -y, -z'

loop_
_atom_site_label
_atom_site_type_symbol
_atom_site_fract_x
_atom_site_fract_y
_atom_site_fract_z
_atom_site_U_iso_or_equiv
_atom_site_adp_type
_atom_site_occupancy
_atom_site_symmetry_multiplicity
_atom_site_calc_flag
_atom_site_refinement_flags
Rh1 Rh 0.84176(3) 0.609179(16) 0.725434(12) 0.02961(8) Uani 1 1 d .
Cl1 Cl 1.15110(10) 0.61376(7) 0.84050(5) 0.04266(15) Uani 1 1 d .
O1 O 0.9584(3) 0.4015(2) 0.58075(15) 0.0575(5) Uani 1 1 d .
O2 O 0.4426(4) 0.5948(3) 0.58950(19) 0.0747(7) Uani 1 1 d .
N1 N 0.7451(3) 0.74269(18) 0.91282(13) 0.0281(4) Uani 1 1 d .
N2 N 0.7940(2) 0.90856(17) 0.81887(13) 0.0235(3) Uani 1 1 d .
C1 C 0.9128(4) 0.4772(3) 0.63400(19) 0.0391(6) Uani 1 1 d .
C2 C 0.5956(4) 0.6015(3) 0.6402(2) 0.0449(6) Uani 1 1 d .
C3 C 0.7835(3) 0.7597(2) 0.82478(16) 0.0257(4) Uani 1 1 d .
C4 C 0.7353(3) 0.8761(2) 0.96432(16) 0.0276(4) Uani 1 1 d .
C5 C 0.7683(3) 0.9823(2) 0.90401(16) 0.0260(4) Uani 1 1 d .
C6 C 0.7857(3) 1.1386(2) 0.91285(19) 0.0337(5) Uani 1 1 d .
H6 H 0.7739 1.1922 0.9713 0.040 Uiso 1 1 calc R
C7 C 0.8192(4) 1.2090(2) 0.8365(2) 0.0393(6) Uani 1 1 d .
H7 H 0.8321 1.3137 0.8415 0.047 Uiso 1 1 calc R
C8 C 0.8356(3) 1.1294(2) 0.7487(2) 0.0358(5) Uani 1 1 d .
H8 H 0.8538 1.1809 0.6948 0.043 Uiso 1 1 calc R
C9 C 0.8257(3) 0.9825(2) 0.74072(17) 0.0291(5) Uani 1 1 d .
H9 H 0.8403 0.9303 0.6825 0.035 Uiso 1 1 calc R
C10 C 0.7168(4) 0.6006(2) 0.95107(19) 0.0427(6) Uani 1 1 d .
H10 H 0.5747 0.5501 0.9283 0.064 Uiso 1 1 calc R
H10A H 0.7592 0.6180 1.0239 0.064 Uiso 1 1 calc R
H10B H 0.7974 0.5383 0.9266 0.064 Uiso 1 1 calc R
C11 C 0.7080(3) 0.8894(2) 1.06078(18) 0.0324(5) Uani 1 1 d .
C12 C 0.6930(3) 0.8990(3) 1.14370(18) 0.0349(5) Uani 1 1 d .
C13 C 0.6878(3) 0.9149(3) 1.24548(17) 0.0316(5) Uani 1 1 d .
C14 C 0.6742(4) 0.7919(3) 1.2959(2) 0.0429(6) Uani 1 1 d .
H14 H 0.6624 0.6960 1.2617 0.052 Uiso 1 1 calc R
C15 C 0.6775(5) 0.8080(3) 1.3944(2) 0.0557(8) Uani 1 1 d .
H15 H 0.6681 0.7234 1.4281 0.067 Uiso 1 1 calc R
C16 C 0.6947(5) 0.9476(4) 1.4452(2) 0.0584(8) Uani 1 1 d .
H16 H 0.6980 0.9587 1.5136 0.070 Uiso 1 1 calc R
C17 C 0.7069(4) 1.0698(3) 1.3957(2) 0.0503(7) Uani 1 1 d .
H17 H 0.7179 1.1652 1.4303 0.060 Uiso 1 1 calc R
C18 C 0.7033(4) 1.0549(3) 1.29676(19) 0.0381(5) Uani 1 1 d .
H18 H 0.7114 1.1398 1.2633 0.046 Uiso 1 1 calc R

loop_
_atom_site_aniso_label
_atom_site_aniso_U_11
_atom_site_aniso_U_22
_atom_site_aniso_U_33
_atom_site_aniso_U_23
_atom_site_aniso_U_13
_atom_site_aniso_U_12
Rh1 0.04004(12) 0.02528(11) 0.02488(12) 0.00263(7) 0.00965(8) 0.00969(8)
Cl1 0.0449(3) 0.0449(3) 0.0387(4) 0.0066(3) 0.0062(3) 0.0175(3)
O1 0.0859(16) 0.0554(11) 0.0423(12) -0.0010(9) 0.0236(11) 0.0371(11)
O2 0.0655(15) 0.0770(14) 0.0644(16) -0.0169(12) -0.0156(13) 0.0297(12)
N1 0.0306(9) 0.0308(9) 0.0247(10) 0.0052(7) 0.0101(8) 0.0072(7)
N2 0.0233(8) 0.0249(8) 0.0232(9) 0.0035(7) 0.0067(7) 0.0074(6)
C1 0.0536(15) 0.0345(12) 0.0308(13) 0.0085(10) 0.0095(12) 0.0146(11)
C2 0.0577(17) 0.0382(13) 0.0345(15) -0.0080(10) 0.0052(13) 0.0161(12)
C3 0.0277(10) 0.0267(10) 0.0234(11) 0.0047(8) 0.0076(9) 0.0058(8)
C4 0.0232(10) 0.0353(11) 0.0249(11) 0.0010(8) 0.0081(9) 0.0075(8)
C5 0.0198(9) 0.0331(10) 0.0242(11) 0.0008(8) 0.0033(8) 0.0083(8)
C6 0.0283(11) 0.0323(11) 0.0385(14) -0.0060(9) 0.0065(10) 0.0098(9)
C7 0.0345(12) 0.0279(10) 0.0559(17) 0.0055(10) 0.0104(12) 0.0102(9)
C8 0.0336(12) 0.0341(11) 0.0435(14) 0.0156(10) 0.0126(11) 0.0091(9)
C9 0.0278(11) 0.0343(11) 0.0265(12) 0.0078(9) 0.0083(9) 0.0070(8)
C10 0.0590(17) 0.0361(12) 0.0418(15) 0.0170(11) 0.0259(13) 0.0102(11)
C11 0.0270(11) 0.0432(12) 0.0289(13) 0.0042(9) 0.0095(9) 0.0105(9)
C12 0.0289(11) 0.0459(13) 0.0322(13) 0.0026(10) 0.0103(10) 0.0124(10)
C13 0.0255(10) 0.0478(12) 0.0246(12) 0.0046(9) 0.0108(9) 0.0103(9)
C14 0.0523(16) 0.0442(13) 0.0374(15) 0.0057(11) 0.0160(12) 0.0175(11)
C15 0.073(2) 0.0692(18) 0.0417(17) 0.0243(14) 0.0272(16) 0.0330(16)
C16 0.070(2) 0.094(2) 0.0225(14) 0.0096(14) 0.0175(14) 0.0378(17)
C17 0.0561(17) 0.0578(16) 0.0364(15) -0.0097(12) 0.0085(13) 0.0236(13)
C18 0.0375(13) 0.0431(12) 0.0361(14) 0.0042(10) 0.0117(11) 0.0129(10)

loop_
_atom_type_symbol
_atom_type_description
_atom_type_scat_dispersion_real
_atom_type_scat_dispersion_imag
_atom_type_scat_source
C C 0.0033 0.0016 'International Tables Vol C Tables 4.2.6.8 and 6.1.1.4'
H H 0.0000 0.0000 'International Tables Vol C Tables 4.2.6.8 and 6.1.1.4'
N N 0.0061 0.0033 'International Tables Vol C Tables 4.2.6.8 and 6.1.1.4'
O O 0.0106 0.0060 'International Tables Vol C Tables 4.2.6.8 and 6.1.1.4'
Cl Cl 0.1484 0.1585 'International Tables Vol C Tables 4.2.6.8 and 6.1.1.4'
Rh Rh -1.1178 0.9187 'International Tables Vol C Tables 4.2.6.8 and 6.1.1.4'

loop_
_geom_angle_atom_site_label_1
_geom_angle_atom_site_label_2
_geom_angle_atom_site_label_3
_geom_angle
C2 Rh1 C1 93.03(11)
C2 Rh1 C3 89.47(10)
C1 Rh1 C3 176.27(9)
C2 Rh1 Cl1 177.30(9)
C1 Rh1 Cl1 88.15(8)
C3 Rh1 Cl1 89.47(6)
C3 N1 C4 112.65(17)
C3 N1 C10 123.93(19)
C4 N1 C10 123.42(19)
C3 N2 C9 126.92(18)
C3 N2 C5 111.52(17)
C9 N2 C5 121.56(17)
O1 C1 Rh1 178.6(2)
O2 C2 Rh1 178.2(3)
N1 C3 N2 103.89(18)
N1 C3 Rh1 129.59(15)
N2 C3 Rh1 126.27(15)
C5 C4 N1 105.68(18)
C5 C4 C11 130.6(2)
N1 C4 C11 123.65(19)
C4 C5 N2 106.22(17)
C4 C5 C6 134.7(2)
N2 C5 C6 119.05(19)
C7 C6 C5 118.5(2)
C6 C7 C8 121.0(2)
C9 C8 C7 121.0(2)
C8 C9 N2 118.8(2)
C12 C11 C4 177.1(2)
C11 C12 C13 176.5(2)
C14 C13 C18 118.9(2)
C14 C13 C12 120.5(2)
C18 C13 C12 120.5(2)
C15 C14 C13 120.5(2)
C14 C15 C16 120.3(3)
C17 C16 C15 119.6(3)
C18 C17 C16 120.6(2)
C17 C18 C13 120.0(2)

loop_
_geom_bond_atom_site_label_1
_geom_bond_atom_site_label_2
_geom_bond_distance
Rh1 C2 1.832(3)
Rh1 C1 1.914(3)
Rh1 C3 2.052(2)
Rh1 Cl1 2.3600(8)
O1 C1 1.125(3)
O2 C2 1.122(4)
N1 C3 1.343(3)
N1 C4 1.398(3)
N1 C10 1.460(3)
N2 C3 1.376(2)
N2 C9 1.383(3)
N2 C5 1.391(3)
C4 C5 1.375(3)
C4 C11 1.410(3)
C5 C6 1.420(3)
C6 C7 1.347(3)
C7 C8 1.420(3)
C8 C9 1.342(3)
C11 C12 1.190(3)
C12 C13 1.432(3)
C13 C14 1.392(3)
C13 C18 1.397(3)
C14 C15 1.369(4)
C15 C16 1.388(4)
C16 C17 1.377(4)
C17 C18 1.376(4)

loop_
_geom_torsion_atom_site_label_1
_geom_torsion_atom_site_label_2
_geom_torsion_atom_site_label_3
_geom_torsion_atom_site_label_4
_geom_torsion
C2 Rh1 C1 O1 137(9)
C3 Rh1 C1 O1 5(10)
Cl1 Rh1 C1 O1 -46(9)
C1 Rh1 C2 O2 110(8)
C3 Rh1 C2 O2 -73(8)
Cl1 Rh1 C2 O2 -5(9)
C4 N1 C3 N2 -1.4(2)
C10 N1 C3 N2 178.68(19)
C4 N1 C3 Rh1 173.20(15)
C10 N1 C3 Rh1 -6.8(3)
C9 N2 C3 N1 -178.21(19)
C5 N2 C3 N1 1.8(2)
C9 N2 C3 Rh1 7.0(3)
C5 N2 C3 Rh1 -172.99(14)
C2 Rh1 C3 N1 109.2(2)
C1 Rh1 C3 N1 -118.7(13)
Cl1 Rh1 C3 N1 -68.30(19)
C2 Rh1 C3 N2 -77.3(2)
C1 Rh1 C3 N2 54.8(14)
Cl1 Rh1 C3 N2 105.15(18)
C3 N1 C4 C5 0.4(2)
C10 N1 C4 C5 -179.6(2)
C3 N1 C4 C11 -176.3(2)
C10 N1 C4 C11 3.6(3)
N1 C4 C5 N2 0.7(2)
C11 C4 C5 N2 177.1(2)
N1 C4 C5 C6 -177.1(2)
C11 C4 C5 C6 -0.6(4)
C3 N2 C5 C4 -1.6(2)
C9 N2 C5 C4 178.42(18)
C3 N2 C5 C6 176.60(19)
C9 N2 C5 C6 -3.4(3)
C4 C5 C6 C7 180.0(2)
N2 C5 C6 C7 2.4(3)
C5 C6 C7 C8 0.4(3)
C6 C7 C8 C9 -2.5(4)
C7 C8 C9 N2 1.6(3)
C3 N2 C9 C8 -178.7(2)
C5 N2 C9 C8 1.3(3)
C5 C4 C11 C12 -112(5)
N1 C4 C11 C12 64(5)
C4 C11 C12 C13 41(8)
C11 C12 C13 C14 -108(4)
C11 C12 C13 C18 70(4)
C18 C13 C14 C15 -0.5(4)
C12 C13 C14 C15 177.3(2)
C13 C14 C15 C16 0.0(4)
C14 C15 C16 C17 0.5(5)
C15 C16 C17 C18 -0.4(5)
C16 C17 C18 C13 -0.2(4)
C14 C13 C18 C17 0.6(4)
C12 C13 C18 C17 -177.2(2)
